data_4025910
loop_
_publ_author_name
'Benjamin J. Coe'
'John Fielden'
'Simon P. Foxon'
'Madeleine Helliwell'
'Inge Asselberghs'
'Koen Clays'
'Kurt De Mey'
'Bruce S. Brunschwig'

_publ_contact_author_address
;
School of Chemistry, University of Manchester, Oxford Road, Manchester, M13
 9PL, UK.
;
_publ_contact_author_email b.coe@manchester.ac.uk
_publ_contact_author_name 'Benjamin J. Coe'
_publ_section_title
;
 Syntheses and Properties of Two-Dimensional, Dicationic Nonlinear Optical
 Chromophores Based on Pyrazinyl Cores
;
_journal_name_full 'Journal of Organic Chemistry'
_journal_page_first 8550
_journal_page_last 8563
_journal_paper_doi 10.1021/jo101966r
_journal_volume 75
_journal_year 2010
_chemical_formula_moiety 'C30 H30 N6, 2(F6 P)'
_chemical_formula_sum 'C30 H30 F12 N6 P2'
_chemical_formula_weight 764.54
_space_group_IT_number 14
_symmetry_cell_setting monoclinic
_symmetry_space_group_name_Hall '-P 2ybc'
_symmetry_space_group_name_H-M 'P 1 21/c 1'
_atom_sites_solution_hydrogens geom
_atom_sites_solution_primary direct
_atom_sites_solution_secondary difmap
_audit_creation_method SHELXL-97
_cell_angle_alpha 90.00
_cell_angle_beta 112.425(4)
_cell_angle_gamma 90.00
_cell_formula_units_Z 4
_cell_length_a 20.594(2)
_cell_length_b 7.9220(8)
_cell_length_c 21.0320(17)
_cell_measurement_reflns_used 3443
_cell_measurement_temperature 100(2)
_cell_measurement_theta_max 26.022
_cell_measurement_theta_min 1.018
_cell_volume 3171.8(5)
_computing_cell_refinement 'HKL Scalepack (Otwinowski & Minor 1997)'
_computing_data_collection 'Collect (Nonius BV, 1997-2000)'
_computing_data_reduction
;
HKL Denzo and Scalepack (Otwinowski & Minor 1997)
;
_computing_molecular_graphics 'Bruker SHELXTL'
_computing_publication_material 'Bruker SHELXTL'
_computing_structure_refinement 'SHELXL-97 (Sheldrick, 1997)'
_computing_structure_solution 'SHELXS-97 (Sheldrick, 1990)'
_diffrn_ambient_temperature 100(2)
_diffrn_detector_area_resol_mean 9
_diffrn_measured_fraction_theta_full 0.984
_diffrn_measured_fraction_theta_max 0.984
_diffrn_measurement_device_type 'Nonius KappaCCD'
_diffrn_measurement_method 'CCD rotation images, thick slices'
_diffrn_radiation_monochromator 'horizonally mounted graphite crystal'
_diffrn_radiation_source 'Enraf Nonius FR590'
_diffrn_radiation_type MoK\a
_diffrn_radiation_wavelength 0.71073
_diffrn_reflns_av_R_equivalents 0.1347
_diffrn_reflns_av_sigmaI/netI 0.1071
_diffrn_reflns_limit_h_max 20
_diffrn_reflns_limit_h_min -21
_diffrn_reflns_limit_k_max 8
_diffrn_reflns_limit_k_min 0
_diffrn_reflns_limit_l_max 22
_diffrn_reflns_limit_l_min 0
_diffrn_reflns_number 9097
_diffrn_reflns_theta_full 21.96
_diffrn_reflns_theta_max 21.96
_diffrn_reflns_theta_min 2.69
_exptl_absorpt_coefficient_mu 0.242
_exptl_absorpt_correction_T_max 1.000
_exptl_absorpt_correction_T_min 0.716
_exptl_absorpt_correction_type multi-scan
_exptl_absorpt_process_details
;
 R.H. Blessing, Acta Cryst. (1995), A51, 33-38
;
_exptl_crystal_colour 'dark red'
_exptl_crystal_density_diffrn 1.601
_exptl_crystal_density_method 'not measured'
_exptl_crystal_description block
_exptl_crystal_F_000 1560
_exptl_crystal_size_max 0.20
_exptl_crystal_size_mid 0.10
_exptl_crystal_size_min 0.08
_refine_diff_density_max 0.497
_refine_diff_density_min -0.354
_refine_diff_density_rms 0.079
_refine_ls_extinction_method none
_refine_ls_goodness_of_fit_ref 1.122
_refine_ls_hydrogen_treatment constr
_refine_ls_matrix_type full
_refine_ls_number_parameters 455
_refine_ls_number_reflns 3815
_refine_ls_number_restraints 0
_refine_ls_restrained_S_all 1.122
_refine_ls_R_factor_all 0.1636
_refine_ls_R_factor_gt 0.1008
_refine_ls_shift/su_max 0.000
_refine_ls_shift/su_mean 0.000
_refine_ls_structure_factor_coef Fsqd
_refine_ls_weighting_details
;
calc w=1/[\s\^2\^(Fo\^2\^)+(0.0257P)\^2\^+20.5491P] 
where P=(Fo\^2\^+2Fc\^2\^)/3
;
_refine_ls_weighting_scheme calc
_refine_ls_wR_factor_gt 0.1830
_refine_ls_wR_factor_ref 0.2177
_reflns_number_gt 2351
_reflns_number_total 3815
_reflns_threshold_expression >2sigma(I)
_cod_data_source_file jo101966r_si_001_3.cif
_cod_data_source_block '[2][PF6]2'
_cod_original_cell_volume 3171.8(6)
_cod_database_code 4025910

loop_
_symmetry_equiv_pos_as_xyz
'x, y, z'
'-x, y+1/2, -z+1/2'
'-x, -y, -z'
'x, -y-1/2, z-1/2'

loop_
_atom_site_label
_atom_site_type_symbol
_atom_site_fract_x
_atom_site_fract_y
_atom_site_fract_z
_atom_site_U_iso_or_equiv
_atom_site_adp_type
_atom_site_occupancy
_atom_site_symmetry_multiplicity
_atom_site_calc_flag
_atom_site_refinement_flags
_atom_site_disorder_assembly
_atom_site_disorder_group
C1 C 0.5083(5) 0.2396(13) 0.8571(5) 0.058(3) Uani 1 1 d . . .
H1A H 0.5114 0.3420 0.8842 0.087 Uiso 1 1 calc R . .
H1B H 0.5557 0.2021 0.8633 0.087 Uiso 1 1 calc R . .
H1C H 0.4846 0.1506 0.8725 0.087 Uiso 1 1 calc R . .
C2 C 0.5040(6) 0.2581(14) 0.7369(5) 0.066(3) Uani 1 1 d . . .
H2A H 0.4758 0.1856 0.6986 0.099 Uiso 1 1 calc R . .
H2B H 0.5506 0.2077 0.7603 0.099 Uiso 1 1 calc R . .
H2C H 0.5091 0.3698 0.7192 0.099 Uiso 1 1 calc R . .
C3 C 0.4037(5) 0.3484(12) 0.7653(5) 0.049(3) Uani 1 1 d . . .
C4 C 0.3648(5) 0.3947(13) 0.6962(5) 0.051(3) Uani 1 1 d . . .
H4 H 0.3847 0.3775 0.6628 0.062 Uiso 1 1 calc R . .
C5 C 0.2997(5) 0.4631(12) 0.6767(5) 0.048(3) Uani 1 1 d . . .
H5 H 0.2753 0.4927 0.6298 0.058 Uiso 1 1 calc R . .
C6 C 0.2674(5) 0.4914(11) 0.7234(5) 0.042(3) Uani 1 1 d . . .
C7 C 0.3056(5) 0.4484(13) 0.7918(5) 0.053(3) Uani 1 1 d . . .
H7 H 0.2850 0.4685 0.8246 0.063 Uiso 1 1 calc R . .
C8 C 0.3718(6) 0.3777(13) 0.8141(5) 0.052(3) Uani 1 1 d . . .
H8 H 0.3959 0.3489 0.8611 0.063 Uiso 1 1 calc R . .
C9 C 0.1968(5) 0.5584(11) 0.7036(4) 0.043(3) Uani 1 1 d . . .
C10 C 0.1597(6) 0.6348(12) 0.6385(4) 0.047(3) Uani 1 1 d . . .
H10 H 0.1819 0.6458 0.6065 0.057 Uiso 1 1 calc R . .
C11 C 0.0930(5) 0.6924(12) 0.6214(5) 0.045(3) Uani 1 1 d . . .
H11 H 0.0698 0.7446 0.5779 0.054 Uiso 1 1 calc R . .
C12 C 0.0930(6) 0.6047(12) 0.7257(5) 0.053(3) Uani 1 1 d . . .
H12 H 0.0687 0.5921 0.7558 0.063 Uiso 1 1 calc R . .
C13 C 0.1595(6) 0.5489(13) 0.7471(5) 0.048(3) Uani 1 1 d . . .
H13 H 0.1814 0.5026 0.7919 0.058 Uiso 1 1 calc R . .
C14 C -0.0148(5) 0.7223(12) 0.6419(5) 0.048(3) Uani 1 1 d . . .
C15 C -0.1156(6) 0.7784(11) 0.5546(5) 0.044(2) Uani 1 1 d . . .
C16 C -0.1520(5) 0.7682(11) 0.5980(5) 0.046(3) Uani 1 1 d . . .
H16 H -0.2019 0.7732 0.5794 0.055 Uiso 1 1 calc R . .
C17 C -0.0475(6) 0.7346(12) 0.6885(5) 0.053(3) Uani 1 1 d . . .
H17 H -0.0205 0.7311 0.7365 0.063 Uiso 1 1 calc R . .
C18 C -0.1180(5) 0.7933(12) 0.4381(5) 0.045(3) Uani 1 1 d . . .
H18 H -0.0750 0.7322 0.4529 0.054 Uiso 1 1 calc R . .
C19 C -0.1484(5) 0.8485(12) 0.3714(5) 0.049(3) Uani 1 1 d . . .
H19 H -0.1243 0.8307 0.3413 0.059 Uiso 1 1 calc R . .
C20 C -0.2144(5) 0.9310(13) 0.3456(5) 0.050(3) Uani 1 1 d . . .
C21 C -0.2435(5) 0.9601(12) 0.3940(5) 0.050(3) Uani 1 1 d . . .
H21 H -0.2868 1.0192 0.3802 0.060 Uiso 1 1 calc R . .
C22 C -0.2127(6) 0.9080(12) 0.4610(5) 0.051(3) Uani 1 1 d . . .
H22 H -0.2353 0.9285 0.4921 0.062 Uiso 1 1 calc R . .
C23 C -0.2460(5) 0.9925(11) 0.2767(5) 0.040(2) Uani 1 1 d . . .
C24 C -0.2073(5) 1.0028(12) 0.2337(5) 0.047(3) Uani 1 1 d . . .
H24 H -0.1603 0.9624 0.2502 0.056 Uiso 1 1 calc R . .
C25 C -0.2365(5) 1.0704(12) 0.1682(5) 0.049(3) Uani 1 1 d . . .
H25 H -0.2091 1.0768 0.1408 0.059 Uiso 1 1 calc R . .
C26 C -0.3079(5) 1.1312(12) 0.1411(5) 0.045(3) Uani 1 1 d . . .
C27 C -0.3456(6) 1.1088(12) 0.1831(5) 0.051(3) Uani 1 1 d . . .
H27 H -0.3940 1.1386 0.1658 0.062 Uiso 1 1 calc R . .
C28 C -0.3157(5) 1.0457(11) 0.2483(5) 0.047(3) Uani 1 1 d . . .
H28 H -0.3434 1.0378 0.2753 0.056 Uiso 1 1 calc R . .
C29 C -0.4105(5) 1.2459(13) 0.0509(5) 0.055(3) Uani 1 1 d . . .
H29A H -0.4379 1.1411 0.0410 0.083 Uiso 1 1 calc R . .
H29B H -0.4218 1.3108 0.0084 0.083 Uiso 1 1 calc R . .
H29C H -0.4220 1.3129 0.0844 0.083 Uiso 1 1 calc R . .
C30 C -0.2961(6) 1.2136(13) 0.0344(5) 0.060(3) Uani 1 1 d . . .
H30A H -0.2798 1.1004 0.0290 0.090 Uiso 1 1 calc R . .
H30B H -0.2557 1.2888 0.0547 0.090 Uiso 1 1 calc R . .
H30C H -0.3267 1.2572 -0.0108 0.090 Uiso 1 1 calc R . .
N1 N 0.4691(5) 0.2751(11) 0.7857(4) 0.056(2) Uani 1 1 d . . .
N2 N 0.0590(4) 0.6772(9) 0.6644(4) 0.046(2) Uani 1 1 d . . .
N3 N -0.0464(4) 0.7520(9) 0.5761(4) 0.042(2) Uani 1 1 d . . .
N4 N -0.1175(5) 0.7513(10) 0.6652(4) 0.053(2) Uani 1 1 d . . .
N5 N -0.1493(4) 0.8262(9) 0.4831(4) 0.042(2) Uani 1 1 d . . .
N6 N -0.3354(4) 1.2053(10) 0.0793(4) 0.049(2) Uani 1 1 d . . .
F1 F 0.0665(3) 0.8572(7) 0.4706(3) 0.0620(17) Uani 1 1 d . . .
F2 F 0.1246(3) 0.6229(7) 0.4589(3) 0.0740(19) Uani 1 1 d . . .
F3 F 0.1276(3) 0.8636(7) 0.4011(3) 0.0677(17) Uani 1 1 d . . .
F4 F 0.0689(3) 0.6359(7) 0.3443(3) 0.0637(17) Uani 1 1 d . . .
F5 F 0.0110(3) 0.8703(7) 0.3549(3) 0.0662(18) Uani 1 1 d . . .
F6 F 0.0060(3) 0.6311(7) 0.4118(3) 0.0664(17) Uani 1 1 d . . .
P1 P 0.06785(14) 0.7466(3) 0.40811(13) 0.0450(7) Uani 1 1 d . . .
F7 F 0.6194(4) 0.6484(7) 0.5442(3) 0.0720(19) Uani 1 1 d . . .
F8 F 0.6763(3) 0.8917(7) 0.5418(3) 0.0612(17) Uani 1 1 d . . .
F9 F 0.6808(3) 0.6739(7) 0.4736(3) 0.0667(17) Uani 1 1 d . . .
F10 F 0.5568(3) 0.8802(7) 0.4960(3) 0.0640(17) Uani 1 1 d . . .
F11 F 0.5622(3) 0.6604(8) 0.4289(3) 0.0675(18) Uani 1 1 d . . .
F12 F 0.6169(3) 0.9060(7) 0.4264(3) 0.0597(16) Uani 1 1 d . . .
P2 P 0.61828(15) 0.7752(3) 0.48537(13) 0.0499(8) Uani 1 1 d . . .

loop_
_atom_site_aniso_label
_atom_site_aniso_U_11
_atom_site_aniso_U_22
_atom_site_aniso_U_33
_atom_site_aniso_U_23
_atom_site_aniso_U_13
_atom_site_aniso_U_12
C1 0.046(7) 0.071(7) 0.049(6) -0.001(6) 0.010(5) 0.001(6)
C2 0.055(8) 0.077(8) 0.068(7) 0.008(6) 0.025(6) 0.008(6)
C3 0.038(7) 0.048(6) 0.050(6) 0.003(5) 0.006(5) -0.005(5)
C4 0.044(7) 0.060(7) 0.047(6) 0.015(5) 0.014(5) 0.001(6)
C5 0.040(7) 0.059(7) 0.043(6) 0.000(5) 0.011(5) -0.001(5)
C6 0.047(7) 0.037(5) 0.041(6) -0.004(5) 0.014(5) -0.008(5)
C7 0.037(7) 0.064(7) 0.052(7) -0.002(5) 0.010(5) 0.003(5)
C8 0.055(8) 0.065(7) 0.037(6) -0.002(5) 0.018(5) -0.007(6)
C9 0.046(7) 0.044(6) 0.039(6) -0.010(5) 0.017(5) -0.004(5)
C10 0.054(8) 0.052(6) 0.034(6) -0.003(5) 0.016(5) -0.002(5)
C11 0.046(7) 0.052(6) 0.033(5) 0.004(5) 0.012(5) 0.000(5)
C12 0.063(9) 0.047(6) 0.056(7) 0.001(5) 0.031(6) -0.008(6)
C13 0.041(7) 0.067(7) 0.038(5) -0.001(5) 0.017(5) -0.004(6)
C14 0.048(7) 0.056(7) 0.045(6) 0.001(5) 0.024(6) 0.001(5)
C15 0.050(7) 0.043(6) 0.042(6) 0.002(5) 0.022(5) -0.002(5)
C16 0.039(6) 0.044(6) 0.054(7) -0.001(5) 0.017(5) -0.002(5)
C17 0.061(8) 0.050(6) 0.042(6) -0.004(5) 0.014(6) 0.002(6)
C18 0.033(6) 0.050(6) 0.047(6) -0.015(5) 0.008(5) 0.004(5)
C19 0.050(7) 0.057(6) 0.042(6) -0.008(5) 0.018(5) -0.009(6)
C20 0.040(7) 0.053(6) 0.054(7) -0.013(5) 0.015(6) -0.001(5)
C21 0.039(7) 0.053(6) 0.053(7) 0.001(5) 0.011(6) 0.001(5)
C22 0.048(7) 0.055(6) 0.053(7) -0.002(5) 0.020(6) 0.003(6)
C23 0.034(7) 0.043(6) 0.047(6) -0.002(5) 0.019(5) -0.004(5)
C24 0.034(6) 0.047(6) 0.058(7) 0.002(5) 0.016(5) 0.002(5)
C25 0.036(7) 0.054(6) 0.055(6) -0.002(5) 0.014(5) 0.003(5)
C26 0.036(7) 0.052(6) 0.044(6) -0.003(5) 0.013(5) -0.004(5)
C27 0.050(7) 0.045(6) 0.054(7) 0.000(5) 0.014(6) 0.004(5)
C28 0.026(6) 0.048(6) 0.066(7) -0.004(5) 0.017(5) 0.003(5)
C29 0.048(7) 0.055(7) 0.059(6) 0.005(5) 0.016(5) 0.006(5)
C30 0.065(8) 0.062(7) 0.054(6) 0.010(5) 0.025(6) 0.000(6)
N1 0.052(6) 0.062(6) 0.047(5) -0.001(4) 0.012(5) -0.005(5)
N2 0.058(6) 0.044(5) 0.036(5) 0.005(4) 0.018(4) 0.001(4)
N3 0.043(6) 0.044(5) 0.035(5) 0.002(4) 0.011(4) -0.002(4)
N4 0.057(7) 0.049(5) 0.057(6) 0.004(4) 0.024(5) 0.004(5)
N5 0.040(5) 0.041(5) 0.047(5) 0.000(4) 0.018(4) 0.000(4)
N6 0.036(5) 0.056(5) 0.053(5) 0.002(4) 0.013(4) 0.001(4)
F1 0.082(5) 0.055(4) 0.051(3) -0.005(3) 0.028(3) -0.007(3)
F2 0.059(4) 0.065(4) 0.079(4) 0.009(3) 0.005(3) 0.008(3)
F3 0.065(4) 0.057(4) 0.089(4) -0.004(3) 0.038(4) -0.011(3)
F4 0.069(4) 0.059(4) 0.070(4) -0.010(3) 0.034(3) 0.000(3)
F5 0.069(5) 0.061(4) 0.052(3) 0.002(3) 0.004(3) 0.016(3)
F6 0.054(4) 0.054(4) 0.101(5) -0.017(3) 0.041(4) -0.013(3)
P1 0.0388(16) 0.0460(15) 0.0486(15) -0.0032(13) 0.0149(13) -0.0012(13)
F7 0.094(5) 0.066(4) 0.065(4) 0.015(3) 0.040(4) 0.003(4)
F8 0.051(4) 0.068(4) 0.055(3) -0.006(3) 0.010(3) -0.009(3)
F9 0.058(4) 0.066(4) 0.079(4) -0.002(3) 0.030(3) 0.010(3)
F10 0.046(4) 0.064(4) 0.085(4) -0.008(3) 0.029(3) 0.006(3)
F11 0.063(4) 0.077(4) 0.064(4) -0.019(3) 0.025(3) -0.013(3)
F12 0.056(4) 0.066(4) 0.054(3) 0.012(3) 0.017(3) 0.007(3)
P2 0.0438(18) 0.0558(17) 0.0502(16) -0.0003(14) 0.0178(13) 0.0011(14)

loop_
_atom_type_symbol
_atom_type_description
_atom_type_scat_dispersion_real
_atom_type_scat_dispersion_imag
_atom_type_scat_source
C C 0.0033 0.0016 'International Tables Vol C Tables 4.2.6.8 and 6.1.1.4'
H H 0.0000 0.0000 'International Tables Vol C Tables 4.2.6.8 and 6.1.1.4'
N N 0.0061 0.0033 'International Tables Vol C Tables 4.2.6.8 and 6.1.1.4'
F F 0.0171 0.0103 'International Tables Vol C Tables 4.2.6.8 and 6.1.1.4'
P P 0.1023 0.0942 'International Tables Vol C Tables 4.2.6.8 and 6.1.1.4'

loop_
_geom_angle_atom_site_label_1
_geom_angle_atom_site_label_2
_geom_angle_atom_site_label_3
_geom_angle
_geom_angle_site_symmetry_1
_geom_angle_site_symmetry_3
_geom_angle_publ_flag
N1 C1 H1A 109.5 . . ?
N1 C1 H1B 109.5 . . ?
H1A C1 H1B 109.5 . . ?
N1 C1 H1C 109.5 . . ?
H1A C1 H1C 109.5 . . ?
H1B C1 H1C 109.5 . . ?
N1 C2 H2A 109.5 . . ?
N1 C2 H2B 109.5 . . ?
H2A C2 H2B 109.5 . . ?
N1 C2 H2C 109.5 . . ?
H2A C2 H2C 109.5 . . ?
H2B C2 H2C 109.5 . . ?
N1 C3 C4 122.2(10) . . ?
N1 C3 C8 120.5(9) . . ?
C4 C3 C8 117.3(10) . . ?
C5 C4 C3 121.5(10) . . ?
C5 C4 H4 119.3 . . ?
C3 C4 H4 119.3 . . ?
C4 C5 C6 122.1(9) . . ?
C4 C5 H5 119.0 . . ?
C6 C5 H5 119.0 . . ?
C7 C6 C5 117.0(10) . . ?
C7 C6 C9 119.6(9) . . ?
C5 C6 C9 123.3(8) . . ?
C8 C7 C6 123.0(10) . . ?
C8 C7 H7 118.5 . . ?
C6 C7 H7 118.5 . . ?
C7 C8 C3 119.1(9) . . ?
C7 C8 H8 120.5 . . ?
C3 C8 H8 120.5 . . ?
C13 C9 C10 115.1(10) . . ?
C13 C9 C6 122.0(9) . . ?
C10 C9 C6 122.8(9) . . ?
C11 C10 C9 120.9(9) . . ?
C11 C10 H10 119.5 . . ?
C9 C10 H10 119.5 . . ?
N2 C11 C10 121.7(9) . . ?
N2 C11 H11 119.2 . . ?
C10 C11 H11 119.2 . . ?
N2 C12 C13 123.8(10) . . ?
N2 C12 H12 118.1 . . ?
C13 C12 H12 118.1 . . ?
C12 C13 C9 120.3(10) . . ?
C12 C13 H13 119.8 . . ?
C9 C13 H13 119.8 . . ?
N3 C14 C17 123.8(10) . . ?
N3 C14 N2 115.1(8) . . ?
C17 C14 N2 121.1(9) . . ?
N3 C15 C16 122.9(9) . . ?
N3 C15 N5 114.7(8) . . ?
C16 C15 N5 122.3(9) . . ?
N4 C16 C15 120.2(9) . . ?
N4 C16 H16 119.9 . . ?
C15 C16 H16 119.9 . . ?
N4 C17 C14 119.6(9) . . ?
N4 C17 H17 120.2 . . ?
C14 C17 H17 120.2 . . ?
N5 C18 C19 119.9(9) . . ?
N5 C18 H18 120.1 . . ?
C19 C18 H18 120.1 . . ?
C18 C19 C20 122.4(10) . . ?
C18 C19 H19 118.8 . . ?
C20 C19 H19 118.8 . . ?
C21 C20 C19 114.6(9) . . ?
C21 C20 C23 122.2(10) . . ?
C19 C20 C23 123.0(10) . . ?
C22 C21 C20 123.1(10) . . ?
C22 C21 H21 118.4 . . ?
C20 C21 H21 118.4 . . ?
C21 C22 N5 119.9(10) . . ?
C21 C22 H22 120.0 . . ?
N5 C22 H22 120.0 . . ?
C28 C23 C24 116.5(9) . . ?
C28 C23 C20 122.3(9) . . ?
C24 C23 C20 121.2(9) . . ?
C25 C24 C23 121.4(9) . . ?
C25 C24 H24 119.3 . . ?
C23 C24 H24 119.3 . . ?
C24 C25 C26 120.9(10) . . ?
C24 C25 H25 119.5 . . ?
C26 C25 H25 119.5 . . ?
N6 C26 C27 122.7(9) . . ?
N6 C26 C25 121.4(9) . . ?
C27 C26 C25 115.9(9) . . ?
C28 C27 C26 122.4(10) . . ?
C28 C27 H27 118.8 . . ?
C26 C27 H27 118.8 . . ?
C27 C28 C23 122.6(10) . . ?
C27 C28 H28 118.7 . . ?
C23 C28 H28 118.7 . . ?
N6 C29 H29A 109.5 . . ?
N6 C29 H29B 109.5 . . ?
H29A C29 H29B 109.5 . . ?
N6 C29 H29C 109.5 . . ?
H29A C29 H29C 109.5 . . ?
H29B C29 H29C 109.5 . . ?
N6 C30 H30A 109.5 . . ?
N6 C30 H30B 109.5 . . ?
H30A C30 H30B 109.5 . . ?
N6 C30 H30C 109.5 . . ?
H30A C30 H30C 109.5 . . ?
H30B C30 H30C 109.5 . . ?
C3 N1 C1 120.1(9) . . ?
C3 N1 C2 120.3(8) . . ?
C1 N1 C2 118.9(9) . . ?
C12 N2 C11 118.1(9) . . ?
C12 N2 C14 121.1(9) . . ?
C11 N2 C14 120.5(8) . . ?
C14 N3 C15 114.9(8) . . ?
C16 N4 C17 117.6(9) . . ?
C18 N5 C22 119.9(8) . . ?
C18 N5 C15 120.5(8) . . ?
C22 N5 C15 119.5(8) . . ?
C26 N6 C30 121.0(9) . . ?
C26 N6 C29 118.8(8) . . ?
C30 N6 C29 119.0(8) . . ?
F2 P1 F1 91.4(3) . . ?
F2 P1 F3 91.4(4) . . ?
F1 P1 F3 90.8(3) . . ?
F2 P1 F6 90.6(4) . . ?
F1 P1 F6 90.6(3) . . ?
F3 P1 F6 177.5(4) . . ?
F2 P1 F5 178.4(4) . . ?
F1 P1 F5 90.1(3) . . ?
F3 P1 F5 88.0(3) . . ?
F6 P1 F5 90.0(4) . . ?
F2 P1 F4 89.1(3) . . ?
F1 P1 F4 179.5(4) . . ?
F3 P1 F4 89.0(3) . . ?
F6 P1 F4 89.5(3) . . ?
F5 P1 F4 89.4(3) . . ?
F7 P2 F11 90.6(4) . . ?
F7 P2 F10 89.8(3) . . ?
F11 P2 F10 90.8(3) . . ?
F7 P2 F12 179.1(4) . . ?
F11 P2 F12 89.9(3) . . ?
F10 P2 F12 89.5(3) . . ?
F7 P2 F8 90.1(3) . . ?
F11 P2 F8 178.8(4) . . ?
F10 P2 F8 90.2(3) . . ?
F12 P2 F8 89.4(3) . . ?
F7 P2 F9 91.7(3) . . ?
F11 P2 F9 89.8(3) . . ?
F10 P2 F9 178.3(4) . . ?
F12 P2 F9 89.0(3) . . ?
F8 P2 F9 89.2(3) . . ?

loop_
_geom_bond_atom_site_label_1
_geom_bond_atom_site_label_2
_geom_bond_distance
_geom_bond_site_symmetry_2
_geom_bond_publ_flag
C1 N1 1.436(11) . ?
C1 H1A 0.9800 . ?
C1 H1B 0.9800 . ?
C1 H1C 0.9800 . ?
C2 N1 1.468(13) . ?
C2 H2A 0.9800 . ?
C2 H2B 0.9800 . ?
C2 H2C 0.9800 . ?
C3 N1 1.376(13) . ?
C3 C4 1.414(12) . ?
C3 C8 1.433(14) . ?
C4 C5 1.356(13) . ?
C4 H4 0.9500 . ?
C5 C6 1.398(13) . ?
C5 H5 0.9500 . ?
C6 C7 1.393(12) . ?
C6 C9 1.453(13) . ?
C7 C8 1.381(14) . ?
C7 H7 0.9500 . ?
C8 H8 0.9500 . ?
C9 C13 1.403(13) . ?
C9 C10 1.424(12) . ?
C10 C11 1.359(13) . ?
C10 H10 0.9500 . ?
C11 N2 1.344(12) . ?
C11 H11 0.9500 . ?
C12 N2 1.339(12) . ?
C12 C13 1.343(14) . ?
C12 H12 0.9500 . ?
C13 H13 0.9500 . ?
C14 N3 1.308(11) . ?
C14 C17 1.386(13) . ?
C14 N2 1.454(12) . ?
C15 N3 1.338(12) . ?
C15 C16 1.385(13) . ?
C15 N5 1.447(11) . ?
C16 N4 1.325(11) . ?
C16 H16 0.9500 . ?
C17 N4 1.340(13) . ?
C17 H17 0.9500 . ?
C18 N5 1.358(12) . ?
C18 C19 1.373(12) . ?
C18 H18 0.9500 . ?
C19 C20 1.417(14) . ?
C19 H19 0.9500 . ?
C20 C21 1.383(14) . ?
C20 C23 1.428(13) . ?
C21 C22 1.370(13) . ?
C21 H21 0.9500 . ?
C22 N5 1.370(12) . ?
C22 H22 0.9500 . ?
C23 C28 1.392(13) . ?
C23 C24 1.418(13) . ?
C24 C25 1.383(12) . ?
C24 H24 0.9500 . ?
C25 C26 1.442(13) . ?
C25 H25 0.9500 . ?
C26 N6 1.338(11) . ?
C26 C27 1.394(14) . ?
C27 C28 1.365(12) . ?
C27 H27 0.9500 . ?
C28 H28 0.9500 . ?
C29 N6 1.465(12) . ?
C29 H29A 0.9800 . ?
C29 H29B 0.9800 . ?
C29 H29C 0.9800 . ?
C30 N6 1.461(13) . ?
C30 H30A 0.9800 . ?
C30 H30B 0.9800 . ?
C30 H30C 0.9800 . ?
F1 P1 1.588(6) . ?
F2 P1 1.586(6) . ?
F3 P1 1.592(6) . ?
F4 P1 1.610(6) . ?
F5 P1 1.607(6) . ?
F6 P1 1.594(6) . ?
F7 P2 1.587(6) . ?
F8 P2 1.614(6) . ?
F9 P2 1.615(6) . ?
F10 P2 1.600(6) . ?
F11 P2 1.588(6) . ?
F12 P2 1.609(6) . ?

loop_
_geom_torsion_atom_site_label_1
_geom_torsion_atom_site_label_2
_geom_torsion_atom_site_label_3
_geom_torsion_atom_site_label_4
_geom_torsion
_geom_torsion_site_symmetry_1
_geom_torsion_site_symmetry_2
_geom_torsion_site_symmetry_3
_geom_torsion_site_symmetry_4
_geom_torsion_publ_flag
N1 C3 C4 C5 178.4(9) . . . . ?
C8 C3 C4 C5 -0.4(15) . . . . ?
C3 C4 C5 C6 -0.1(16) . . . . ?
C4 C5 C6 C7 0.9(15) . . . . ?
C4 C5 C6 C9 -177.6(9) . . . . ?
C5 C6 C7 C8 -1.2(15) . . . . ?
C9 C6 C7 C8 177.3(9) . . . . ?
C6 C7 C8 C3 0.7(16) . . . . ?
N1 C3 C8 C7 -178.7(9) . . . . ?
C4 C3 C8 C7 0.1(15) . . . . ?
C7 C6 C9 C13 -13.7(14) . . . . ?
C5 C6 C9 C13 164.7(9) . . . . ?
C7 C6 C9 C10 167.7(9) . . . . ?
C5 C6 C9 C10 -13.9(15) . . . . ?
C13 C9 C10 C11 -0.2(13) . . . . ?
C6 C9 C10 C11 178.4(9) . . . . ?
C9 C10 C11 N2 -1.1(15) . . . . ?
N2 C12 C13 C9 -2.6(16) . . . . ?
C10 C9 C13 C12 2.0(14) . . . . ?
C6 C9 C13 C12 -176.7(9) . . . . ?
N3 C15 C16 N4 8.3(15) . . . . ?
N5 C15 C16 N4 -168.9(8) . . . . ?
N3 C14 C17 N4 11.0(16) . . . . ?
N2 C14 C17 N4 -170.1(8) . . . . ?
N5 C18 C19 C20 -3.9(14) . . . . ?
C18 C19 C20 C21 3.7(14) . . . . ?
C18 C19 C20 C23 178.5(9) . . . . ?
C19 C20 C21 C22 -2.5(15) . . . . ?
C23 C20 C21 C22 -177.4(9) . . . . ?
C20 C21 C22 N5 1.6(15) . . . . ?
C21 C20 C23 C28 -17.3(15) . . . . ?
C19 C20 C23 C28 168.3(9) . . . . ?
C21 C20 C23 C24 162.5(10) . . . . ?
C19 C20 C23 C24 -11.9(14) . . . . ?
C28 C23 C24 C25 3.2(14) . . . . ?
C20 C23 C24 C25 -176.6(9) . . . . ?
C23 C24 C25 C26 -0.7(14) . . . . ?
C24 C25 C26 N6 176.2(9) . . . . ?
C24 C25 C26 C27 -3.4(14) . . . . ?
N6 C26 C27 C28 -174.5(9) . . . . ?
C25 C26 C27 C28 5.1(14) . . . . ?
C26 C27 C28 C23 -2.7(15) . . . . ?
C24 C23 C28 C27 -1.6(14) . . . . ?
C20 C23 C28 C27 178.2(9) . . . . ?
C4 C3 N1 C1 176.2(9) . . . . ?
C8 C3 N1 C1 -5.0(14) . . . . ?
C4 C3 N1 C2 6.4(15) . . . . ?
C8 C3 N1 C2 -174.9(9) . . . . ?
C13 C12 N2 C11 1.2(14) . . . . ?
C13 C12 N2 C14 174.8(9) . . . . ?
C10 C11 N2 C12 0.6(14) . . . . ?
C10 C11 N2 C14 -173.0(9) . . . . ?
N3 C14 N2 C12 -163.6(9) . . . . ?
C17 C14 N2 C12 17.4(14) . . . . ?
N3 C14 N2 C11 9.9(13) . . . . ?
C17 C14 N2 C11 -169.1(9) . . . . ?
C17 C14 N3 C15 -6.8(14) . . . . ?
N2 C14 N3 C15 174.2(8) . . . . ?
C16 C15 N3 C14 -2.7(14) . . . . ?
N5 C15 N3 C14 174.7(8) . . . . ?
C15 C16 N4 C17 -3.9(14) . . . . ?
C14 C17 N4 C16 -5.0(14) . . . . ?
C19 C18 N5 C22 2.8(14) . . . . ?
C19 C18 N5 C15 -176.0(8) . . . . ?
C21 C22 N5 C18 -1.6(14) . . . . ?
C21 C22 N5 C15 177.2(8) . . . . ?
N3 C15 N5 C18 19.9(12) . . . . ?
C16 C15 N5 C18 -162.8(9) . . . . ?
N3 C15 N5 C22 -158.9(8) . . . . ?
C16 C15 N5 C22 18.5(13) . . . . ?
C27 C26 N6 C30 -174.8(9) . . . . ?
C25 C26 N6 C30 5.6(14) . . . . ?
C27 C26 N6 C29 -7.7(14) . . . . ?
C25 C26 N6 C29 172.7(9) . . . . ?
